data_2239425
loop_
_publ_author_name
'\"Onc\"uo\(glu, Serkan'
'Dilek, Nefise'
'\,Caylak Deliba\,s, Nagihan'
'Erg\"un, Yavuz'
'H\"okelek, Tuncer'

_publ_section_title
;
 Ethyl 4,9-dimethyl-9<i>H</i>-carbazole-3-carboxylate
;
_journal_coeditor_code SU2693
_journal_issue 3
_journal_name_full 'Acta Crystallographica Section E'
_journal_page_first o240
_journal_paper_doi 10.1107/S1600536814002098
_journal_volume 70
_journal_year 2014
_chemical_formula_iupac 'C17 H17 N O2'
_chemical_formula_moiety 'C17 H17 N O2'
_chemical_formula_sum 'C17 H17 N O2'
_chemical_formula_weight 267.32
_chemical_name_systematic
;
Ethyl 4,9-dimethyl-9<i>H</i>-carbazole-3-carboxylate
;
_space_group_IT_number 61
_symmetry_cell_setting orthorhombic
_symmetry_space_group_name_Hall '-P 2ac 2ab'
_symmetry_space_group_name_H-M 'P b c a'
_atom_sites_solution_hydrogens geom
_atom_sites_solution_primary direct
_atom_sites_solution_secondary difmap
_audit_creation_method SHELXL-97
_cell_angle_alpha 90.00
_cell_angle_beta 90.00
_cell_angle_gamma 90.00
_cell_formula_units_Z 8
_cell_length_a 14.5228(5)
_cell_length_b 12.4663(4)
_cell_length_c 15.2354(5)
_cell_measurement_reflns_used 9733
_cell_measurement_temperature 296(2)
_cell_measurement_theta_max 28.63
_cell_measurement_theta_min 2.53
_cell_volume 2758.30(16)
_computing_cell_refinement '<i>SAINT</i> (Bruker, 2007)'
_computing_data_collection '<i>APEX2</i> (Bruker, 2007)'
_computing_data_reduction '<i>SAINT</i> (Bruker, 2007)'
_computing_molecular_graphics '<i>ORTEP-3</i> for Windows (Farrugia, 2012)'
_computing_publication_material 'WinGX (Farrugia, 2012) and PLATON (Spek, 2009)'
_computing_structure_refinement '<i>SHELXL97</i> (Sheldrick, 2008)'
_computing_structure_solution '<i>SHELXS97</i> (Sheldrick, 2008)'
_diffrn_ambient_temperature 296(2)
_diffrn_measured_fraction_theta_full 0.992
_diffrn_measured_fraction_theta_max 0.992
_diffrn_measurement_device_type 'Bruker SMART BREEZE CCD'
_diffrn_measurement_method '\f and \w scans'
_diffrn_radiation_monochromator graphite
_diffrn_radiation_source 'fine-focus sealed tube'
_diffrn_radiation_type MoK\a
_diffrn_radiation_wavelength 0.71073
_diffrn_reflns_av_R_equivalents 0.0409
_diffrn_reflns_av_sigmaI/netI 0.0186
_diffrn_reflns_limit_h_max 18
_diffrn_reflns_limit_h_min -18
_diffrn_reflns_limit_k_max 15
_diffrn_reflns_limit_k_min -15
_diffrn_reflns_limit_l_max 19
_diffrn_reflns_limit_l_min -19
_diffrn_reflns_number 61052
_diffrn_reflns_theta_full 26.37
_diffrn_reflns_theta_max 26.37
_diffrn_reflns_theta_min 2.53
_exptl_absorpt_coefficient_mu 0.084
_exptl_absorpt_correction_T_max 0.9792
_exptl_absorpt_correction_T_min 0.9646
_exptl_absorpt_correction_type multi-scan
_exptl_absorpt_process_details '(<i>SADABS</i>; Bruker, 2007)'
_exptl_crystal_colour colourless
_exptl_crystal_density_diffrn 1.287
_exptl_crystal_density_method 'not measured'
_exptl_crystal_description prism
_exptl_crystal_F_000 1136
_exptl_crystal_size_max 0.43
_exptl_crystal_size_mid 0.35
_exptl_crystal_size_min 0.25
_refine_diff_density_max 0.232
_refine_diff_density_min -0.184
_refine_ls_extinction_coef 0.0071(10)
_refine_ls_extinction_expression Fc^*^=kFc[1+0.001xFc^2^\l^3^/sin(2\q)]^-1/4^
_refine_ls_extinction_method '<i>SHELXL97</i> (Sheldrick, 2008)'
_refine_ls_goodness_of_fit_ref 1.069
_refine_ls_hydrogen_treatment constr
_refine_ls_matrix_type full
_refine_ls_number_parameters 185
_refine_ls_number_reflns 2798
_refine_ls_number_restraints 0
_refine_ls_restrained_S_all 1.069
_refine_ls_R_factor_all 0.0634
_refine_ls_R_factor_gt 0.0493
_refine_ls_shift/su_max 0.000
_refine_ls_shift/su_mean 0.000
_refine_ls_structure_factor_coef Fsqd
_refine_ls_weighting_details 'calc w=1/[\s^2^(Fo^2^)+(0.0716P)^2^+0.6943P] where P=(Fo^2^+2Fc^2^)/3'
_refine_ls_weighting_scheme calc
_refine_ls_wR_factor_gt 0.1242
_refine_ls_wR_factor_ref 0.1332
_reflns_number_gt 2358
_reflns_number_total 2798
_reflns_threshold_expression I>2\s(I)
_cod_data_source_file su2693sup1.cif
_cod_data_source_block I
_cod_database_code 2239425
_cod_database_fobs_code 2239425

loop_
_symmetry_equiv_pos_as_xyz
'x, y, z'
'-x+1/2, -y, z+1/2'
'-x, y+1/2, -z+1/2'
'x+1/2, -y+1/2, -z'
'-x, -y, -z'
'x-1/2, y, -z-1/2'
'x, -y-1/2, z-1/2'
'-x-1/2, y-1/2, z'

loop_
_atom_site_type_symbol
_atom_site_label
_atom_site_fract_x
_atom_site_fract_y
_atom_site_fract_z
_atom_site_U_iso_or_equiv
_atom_site_adp_type
_atom_site_calc_flag
_atom_site_refinement_flags
_atom_site_occupancy
_atom_site_symmetry_multiplicity
O O1 0.41026(9) 0.81153(11) 0.06716(8) 0.0672(4) Uani d . 1 1
O O2 0.46532(8) 0.86264(9) -0.06240(7) 0.0529(3) Uani d . 1 1
C C1 0.62278(10) 0.60151(12) -0.10399(9) 0.0442(4) Uani d . 1 1
H H1 0.6469 0.5902 -0.1598 0.053 Uiso calc R 1 1
C C2 0.56446(10) 0.68566(12) -0.08727(9) 0.0430(3) Uani d . 1 1
H H2 0.5484 0.7312 -0.1331 0.052 Uiso calc R 1 1
C C3 0.52798(9) 0.70562(11) -0.00294(9) 0.0396(3) Uani d . 1 1
C C4 0.55188(9) 0.63966(12) 0.06812(9) 0.0392(3) Uani d . 1 1
C C4A 0.60974(9) 0.55202(11) 0.05131(8) 0.0376(3) Uani d . 1 1
C C5 0.63676(11) 0.43336(14) 0.19289(10) 0.0503(4) Uani d . 1 1
H H5 0.6028 0.4749 0.2320 0.060 Uiso calc R 1 1
C C5A 0.64528(9) 0.46499(12) 0.10518(9) 0.0404(3) Uani d . 1 1
C C6 0.67876(12) 0.34056(15) 0.22115(11) 0.0585(4) Uani d . 1 1
H H6 0.6730 0.3200 0.2796 0.070 Uiso calc R 1 1
C C7 0.72949(12) 0.27711(15) 0.16397(12) 0.0585(4) Uani d . 1 1
H H7 0.7568 0.2146 0.1847 0.070 Uiso calc R 1 1
C C8 0.74011(11) 0.30520(13) 0.07687(11) 0.0507(4) Uani d . 1 1
H H8 0.7744 0.2630 0.0386 0.061 Uiso calc R 1 1
C C8A 0.69762(9) 0.39910(12) 0.04852(10) 0.0419(3) Uani d . 1 1
N N9 0.69734(8) 0.44270(10) -0.03478(8) 0.0430(3) Uani d . 1 1
C C9A 0.64444(9) 0.53372(11) -0.03426(9) 0.0392(3) Uani d . 1 1
C C10 0.74717(13) 0.40054(15) -0.10959(11) 0.0575(4) Uani d . 1 1
H H10A 0.7397 0.3241 -0.1120 0.086 Uiso calc R 1 1
H H10B 0.8114 0.4176 -0.1039 0.086 Uiso calc R 1 1
H H10C 0.7235 0.4320 -0.1625 0.086 Uiso calc R 1 1
C C11 0.52039(12) 0.66026(15) 0.16070(10) 0.0564(4) Uani d . 1 1
H H11A 0.5690 0.6424 0.2008 0.085 Uiso calc R 1 1
H H11B 0.4674 0.6168 0.1732 0.085 Uiso calc R 1 1
H H11C 0.5047 0.7346 0.1672 0.085 Uiso calc R 1 1
C C12 0.46242(10) 0.79659(12) 0.00684(9) 0.0441(3) Uani d . 1 1
C C13 0.39819(11) 0.94836(13) -0.06466(11) 0.0515(4) Uani d . 1 1
H H13A 0.3366 0.9200 -0.0567 0.062 Uiso calc R 1 1
H H13B 0.4104 0.9999 -0.0184 0.062 Uiso calc R 1 1
C C14 0.40701(16) 0.99994(19) -0.15226(13) 0.0778(6) Uani d . 1 1
H H14A 0.3947 0.9480 -0.1973 0.117 Uiso calc R 1 1
H H14B 0.4684 1.0273 -0.1592 0.117 Uiso calc R 1 1
H H14C 0.3637 1.0578 -0.1568 0.117 Uiso calc R 1 1

loop_
_atom_site_aniso_label
_atom_site_aniso_U_11
_atom_site_aniso_U_22
_atom_site_aniso_U_33
_atom_site_aniso_U_12
_atom_site_aniso_U_13
_atom_site_aniso_U_23
O1 0.0694(8) 0.0763(9) 0.0559(7) 0.0237(7) 0.0186(6) 0.0033(6)
O2 0.0516(6) 0.0491(7) 0.0579(7) 0.0120(5) 0.0104(5) 0.0057(5)
C1 0.0473(8) 0.0509(9) 0.0345(7) 0.0007(7) 0.0044(5) -0.0033(6)
C2 0.0446(7) 0.0460(8) 0.0383(7) -0.0001(6) -0.0004(6) 0.0006(6)
C3 0.0356(7) 0.0423(8) 0.0408(7) -0.0030(6) 0.0010(5) -0.0033(6)
C4 0.0352(6) 0.0435(8) 0.0390(7) -0.0055(6) 0.0030(5) -0.0036(6)
C4A 0.0334(6) 0.0419(8) 0.0374(7) -0.0071(6) 0.0005(5) -0.0025(5)
C5 0.0458(8) 0.0594(10) 0.0458(8) -0.0044(7) 0.0038(6) 0.0060(7)
C5A 0.0338(6) 0.0436(8) 0.0437(7) -0.0063(6) -0.0006(5) 0.0001(6)
C6 0.0559(9) 0.0665(11) 0.0532(9) -0.0073(8) -0.0007(7) 0.0171(8)
C7 0.0534(9) 0.0508(10) 0.0712(11) -0.0027(8) -0.0062(8) 0.0153(8)
C8 0.0441(8) 0.0451(9) 0.0628(9) -0.0004(6) -0.0019(7) 0.0011(7)
C8A 0.0355(7) 0.0426(8) 0.0476(7) -0.0064(6) -0.0019(5) -0.0014(6)
N9 0.0436(7) 0.0442(7) 0.0413(6) 0.0027(5) 0.0027(5) -0.0040(5)
C9A 0.0358(7) 0.0416(8) 0.0401(7) -0.0031(6) 0.0009(5) -0.0049(6)
C10 0.0607(10) 0.0618(11) 0.0501(9) 0.0137(8) 0.0077(7) -0.0093(8)
C11 0.0616(10) 0.0654(11) 0.0422(8) 0.0109(8) 0.0111(7) -0.0006(7)
C12 0.0407(7) 0.0477(8) 0.0441(7) -0.0008(6) 0.0009(6) -0.0034(6)
C13 0.0504(9) 0.0475(9) 0.0567(9) 0.0118(7) 0.0059(7) -0.0034(7)
C14 0.0905(15) 0.0754(14) 0.0675(12) 0.0381(12) 0.0201(10) 0.0156(10)

loop_
_atom_type_symbol
_atom_type_description
_atom_type_scat_dispersion_real
_atom_type_scat_dispersion_imag
_atom_type_scat_source
C C 0.0033 0.0016 'International Tables Vol C Tables 4.2.6.8 and 6.1.1.4'
H H 0.0000 0.0000 'International Tables Vol C Tables 4.2.6.8 and 6.1.1.4'
N N 0.0061 0.0033 'International Tables Vol C Tables 4.2.6.8 and 6.1.1.4'
O O 0.0106 0.0060 'International Tables Vol C Tables 4.2.6.8 and 6.1.1.4'

loop_
_geom_angle_atom_site_label_1
_geom_angle_atom_site_label_2
_geom_angle_atom_site_label_3
_geom_angle
C12 O2 C13 116.86(12)
C2 C1 C9A 117.48(13)
C2 C1 H1 121.3
C9A C1 H1 121.3
C1 C2 C3 122.36(13)
C1 C2 H2 118.8
C3 C2 H2 118.8
C2 C3 C12 117.74(13)
C4 C3 C2 120.40(13)
C4 C3 C12 121.85(12)
C3 C4 C11 123.23(13)
C4A C4 C3 117.65(12)
C4A C4 C11 119.11(13)
C4 C4A C5A 133.68(12)
C4 C4A C9A 120.47(13)
C9A C4A C5A 105.84(12)
C5A C5 H5 120.1
C6 C5 C5A 119.77(15)
C6 C5 H5 120.1
C5 C5A C4A 135.87(14)
C5 C5A C8A 117.86(14)
C8A C5A C4A 106.23(12)
C5 C6 C7 121.17(15)
C5 C6 H6 119.4
C7 C6 H6 119.4
C8 C7 C6 121.18(16)
C8 C7 H7 119.4
C6 C7 H7 119.4
C7 C8 C8A 117.51(16)
C7 C8 H8 121.2
C8A C8 H8 121.2
N9 C8A C5A 109.34(13)
N9 C8A C8 128.14(14)
C8 C8A C5A 122.52(14)
C8A N9 C10 125.37(13)
C9A N9 C8A 108.81(11)
C9A N9 C10 125.80(13)
N9 C9A C1 128.64(12)
N9 C9A C4A 109.76(12)
C1 C9A C4A 121.59(13)
N9 C10 H10A 109.5
N9 C10 H10B 109.5
N9 C10 H10C 109.5
H10A C10 H10B 109.5
H10C C10 H10A 109.5
H10C C10 H10B 109.5
C4 C11 H11A 109.5
C4 C11 H11B 109.5
C4 C11 H11C 109.5
H11B C11 H11A 109.5
H11B C11 H11C 109.5
H11C C11 H11A 109.5
O1 C12 O2 121.70(14)
O1 C12 C3 126.58(14)
O2 C12 C3 111.69(12)
O2 C13 C14 106.43(13)
O2 C13 H13A 110.4
O2 C13 H13B 110.4
C14 C13 H13A 110.4
C14 C13 H13B 110.4
H13B C13 H13A 108.6
C13 C14 H14A 109.5
C13 C14 H14B 109.5
C13 C14 H14C 109.5
H14B C14 H14A 109.5
H14B C14 H14C 109.5
H14C C14 H14A 109.5

loop_
_geom_bond_atom_site_label_1
_geom_bond_atom_site_label_2
_geom_bond_distance
O1 C12 1.2054(18)
O2 C12 1.3388(18)
O2 C13 1.4469(18)
C1 H1 0.9300
C2 C1 1.372(2)
C2 H2 0.9300
C3 C2 1.4119(19)
C3 C12 1.488(2)
C4 C3 1.403(2)
C4 C11 1.5049(19)
C4A C4 1.402(2)
C4A C5A 1.455(2)
C4A C9A 1.4162(18)
C5 C6 1.377(2)
C5 H5 0.9300
C5A C5 1.399(2)
C5A C8A 1.413(2)
C6 C7 1.388(3)
C6 H6 0.9300
C7 H7 0.9300
C8 C7 1.381(2)
C8 H8 0.9300
C8A C8 1.392(2)
N9 C8A 1.3805(19)
N9 C9A 1.3704(18)
N9 C10 1.4488(19)
C9A C1 1.393(2)
C10 H10A 0.9600
C10 H10B 0.9600
C10 H10C 0.9600
C11 H11A 0.9600
C11 H11B 0.9600
C11 H11C 0.9600
C13 C14 1.487(2)
C13 H13A 0.9700
C13 H13B 0.9700
C14 H14A 0.9600
C14 H14B 0.9600
C14 H14C 0.9600

loop_
_geom_hbond_atom_site_label_D
_geom_hbond_atom_site_label_H
_geom_hbond_atom_site_label_A
_geom_hbond_site_symmetry_A
_geom_hbond_distance_DH
_geom_hbond_distance_HA
_geom_hbond_distance_DA
_geom_hbond_angle_DHA
_geom_hbond_publ_flag
C8 H8 Cg1 7_545 0.93 2.83 3.7091(17) 159 yes
C13 H13A Cg2 3_556 0.97 2.91 3.6381(17) 133 yes
C14 H14C Cg3 3_556 0.96 2.73 3.580(2) 149 yes

loop_
_geom_torsion_atom_site_label_1
_geom_torsion_atom_site_label_2
_geom_torsion_atom_site_label_3
_geom_torsion_atom_site_label_4
_geom_torsion
C13 O2 C12 O1 -4.5(2)
C13 O2 C12 C3 174.05(12)
C12 O2 C13 C14 -172.34(16)
C3 C2 C1 C9A 1.0(2)
C4 C3 C2 C1 1.0(2)
C12 C3 C2 C1 -177.59(13)
C2 C3 C12 O1 162.94(16)
C2 C3 C12 O2 -15.50(18)
C4 C3 C12 O1 -15.7(2)
C4 C3 C12 O2 165.90(13)
C4A C4 C3 C2 -2.4(2)
C4A C4 C3 C12 176.15(12)
C11 C4 C3 C2 176.05(14)
C11 C4 C3 C12 -5.4(2)
C5A C4A C4 C3 -176.61(14)
C5A C4A C4 C11 4.9(2)
C9A C4A C4 C3 1.83(19)
C9A C4A C4 C11 -176.69(13)
C4 C4A C5A C5 0.2(3)
C4 C4A C5A C8A 177.64(14)
C9A C4A C5A C5 -178.42(16)
C9A C4A C5A C8A -0.96(14)
C4 C4A C9A N9 -178.70(12)
C4 C4A C9A C1 0.2(2)
C5A C4A C9A N9 0.13(15)
C5A C4A C9A C1 178.99(13)
C5A C5 C6 C7 -0.2(2)
C4A C5A C5 C6 177.19(15)
C8A C5A C5 C6 0.0(2)
C4A C5A C8A N9 1.47(15)
C4A C5A C8A C8 -177.90(13)
C5 C5A C8A N9 179.47(13)
C5 C5A C8A C8 0.1(2)
C5 C6 C7 C8 0.4(3)
C8A C8 C7 C6 -0.4(2)
N9 C8A C8 C7 -179.14(15)
C5A C8A C8 C7 0.1(2)
C9A N9 C8A C5A -1.42(15)
C9A N9 C8A C8 177.90(14)
C10 N9 C8A C5A 176.89(14)
C10 N9 C8A C8 -3.8(2)
C8A N9 C9A C1 -177.97(14)
C8A N9 C9A C4A 0.79(15)
C10 N9 C9A C1 3.7(2)
C10 N9 C9A C4A -177.52(14)
N9 C9A C1 C2 177.05(14)
C4A C9A C1 C2 -1.6(2)
